data_2108013
loop_
_publ_author_name
'Binns, Jack'
'McIntyre, Garry J.'
'Parsons, Simon'

_publ_section_title
;
 Neutron and high-pressure X-ray diffraction study of hydrogen-bonded
 ferroelectric rubidium hydrogen sulfate
;
_journal_coeditor_code FX5004
_journal_issue 6
_journal_name_full 'Acta Crystallographica Section B'
_journal_page_first 855
_journal_page_last 863
_journal_paper_doi 10.1107/S2052520616013494
_journal_volume 72
_journal_year 2016
_chemical_formula_moiety 'H1 O4 S1,  Rb1'
_chemical_formula_sum 'H O4 Rb S'
_chemical_formula_weight 182.54
_chemical_name_systematic 'rubidium hydrogen sulfate'
_space_group_IT_number 7
_symmetry_cell_setting monoclinic
_symmetry_space_group_name_Hall 'P -2yac'
_symmetry_space_group_name_H-M 'P 1 n 1'
_atom_sites_solution_hydrogens difmap
_atom_sites_solution_primary direct
_audit_creation_method CRYSTALS_ver_14.40
_cell_angle_alpha 90
_cell_angle_beta 117.999(2)
_cell_angle_gamma 90
_cell_formula_units_Z 8
_cell_length_a 14.2651(5)
_cell_length_b 4.5853(2)
_cell_length_c 14.2789(5)
_cell_measurement_reflns_used 13194
_cell_measurement_temperature 150
_cell_measurement_theta_max 0
_cell_measurement_theta_min 0
_cell_volume 824.66(6)
_computing_cell_refinement 'LaueG (Piltz, 2011)'
_computing_data_collection 'MAATEL/ANSTO control program'
_computing_data_reduction 'argonne_boxes (Wilkinson et al., 1988) & LaueG'
_computing_publication_material 'CRYSTALS '
_computing_structure_refinement 'CRYSTALS (Betteridge et al., 2003)'
_computing_structure_solution 'SIR92 (Altomare et al., 1994)'
_diffrn_ambient_temperature 150
_diffrn_measured_fraction_theta_full 0.824
_diffrn_measured_fraction_theta_max 0.824
_diffrn_measurement_device 'Laue image-plate diffractometer'
_diffrn_measurement_device_type KOALA
_diffrn_measurement_method Laue
_diffrn_radiation_type neutron
_diffrn_radiation_wavelength 0.85
_diffrn_reflns_av_R_equivalents 0.0966
_diffrn_reflns_limit_h_max 21
_diffrn_reflns_limit_h_min 0
_diffrn_reflns_limit_k_max 6
_diffrn_reflns_limit_k_min 0
_diffrn_reflns_limit_l_max 18
_diffrn_reflns_limit_l_min -21
_diffrn_reflns_number 13194
_diffrn_reflns_reduction_process 'LaueG (Piltz, 2011)'
_diffrn_reflns_theta_full 71.07
_diffrn_reflns_theta_max 71.17
_diffrn_standards_number 0
_exptl_absorpt_coefficient_mu 0.0
_exptl_absorpt_correction_type none
_exptl_crystal_colour colourless
_exptl_crystal_density_diffrn 2.940
_exptl_crystal_density_method 'not measured'
_exptl_crystal_description block
_exptl_crystal_F_000 240
_exptl_crystal_size_max 1.200
_exptl_crystal_size_mid 1.100
_exptl_crystal_size_min 0.800
_refine_diff_density_max 0.64
_refine_diff_density_min -0.63
_refine_ls_extinction_method None
_refine_ls_goodness_of_fit_ref 0.9617
_refine_ls_hydrogen_treatment refall
_refine_ls_matrix_type full
_refine_ls_number_parameters 253
_refine_ls_number_reflns 1909
_refine_ls_number_restraints 2
_refine_ls_R_factor_all 0.0626
_refine_ls_R_factor_gt 0.0482
_refine_ls_shift/su_max 0.0001068
_refine_ls_shift/su_mean 0.0000087
_refine_ls_structure_factor_coef Fsqd
_refine_ls_weighting_details
;
 Method, part 1, Chebychev polynomial, (Watkin, 1994, Prince, 1982)
 [weight] = 1.0/[A~0~*T~0~(x)+A~1~*T~1~(x) ... +A~n-1~]*T~n-1~(x)]
 where A~i~ are the Chebychev coefficients listed below and x= Fcalc/Fmax
 Method = Robust Weighting (Prince, 1982)
 W = [weight] * [1-(deltaF/6*sigmaF)^2^]^2^
 A~i~ are:
 63.1 86.0 56.8 22.3 9.13
;
_refine_ls_weighting_scheme calc
_refine_ls_wR_factor_all 0.1313
_refine_ls_wR_factor_gt 0.1121
_refine_ls_wR_factor_ref 0.1121
_reflns_number_gt 1909
_reflns_number_total 2365
_reflns_threshold_expression I>2.0\s(I)
_cod_data_source_file fx5004sup1.cif
_cod_data_source_block rhs_150
_cod_original_sg_symbol_H-M 'P 1 n 1 '
_cod_original_formula_sum 'H1 O4 Rb1 S1'
_cod_database_code 2108013

loop_
_symmetry_equiv_pos_as_xyz
x,y,z
x+1/2,-y,z+1/2

loop_
_atom_site_type_symbol
_atom_site_label
_atom_site_fract_x
_atom_site_fract_y
_atom_site_fract_z
_atom_site_U_iso_or_equiv
_atom_site_adp_type
_atom_site_occupancy
Rb Rb1 0.2128(2) 0.6460(4) 0.08888(19) 0.0136 Uani 1.0000
Rb Rb2 0.4634(2) 0.4833(5) -0.1610(2) 0.0137 Uani 1.0000
Rb Rb3 0.29434(19) 1.0890(5) 0.41712(18) 0.0128 Uani 1.0000
Rb Rb4 0.54073(19) 0.0777(5) 0.16706(18) 0.0124 Uani 1.0000
S S1 0.0487(4) 1.0488(11) 0.1716(4) 0.0113 Uani 1.0000
S S2 0.2954(4) 1.0388(10) -0.0772(4) 0.0102 Uani 1.0000
S S3 0.4514(5) 0.5225(10) 0.3258(5) 0.0110 Uani 1.0000
S S4 0.7094(4) 0.5063(9) 0.0821(4) 0.0084 Uani 1.0000
O O1 -0.0425(2) 1.2749(6) 0.1149(3) 0.0204 Uani 1.0000
O O2 0.0538(3) 0.9939(7) 0.2740(2) 0.0219 Uani 1.0000
O O3 0.0137(2) 0.7969(6) 0.1020(2) 0.0178 Uani 1.0000
O O4 0.1459(2) 1.1725(6) 0.1807(2) 0.0160 Uani 1.0000
O O5 0.2417(3) 1.2720(6) -0.1670(2) 0.0174 Uani 1.0000
O O6 0.3049(2) 1.1651(6) 0.0206(2) 0.0145 Uani 1.0000
O O7 0.2211(2) 0.7951(6) -0.1130(2) 0.0158 Uani 1.0000
O O8 0.3963(3) 0.9703(6) -0.0716(3) 0.0180 Uani 1.0000
O O9 0.5442(2) 0.7018(7) 0.4165(2) 0.0187 Uani 1.0000
O O10 0.4519(3) 0.5933(7) 0.2279(2) 0.0207 Uani 1.0000
O O11 0.4812(3) 0.2251(7) 0.3590(4) 0.0317 Uani 1.0000
O O12 0.3543(2) 0.6075(7) 0.3269(3) 0.0188 Uani 1.0000
O O13 0.7548(2) 0.2645(5) 0.1696(2) 0.0145 Uani 1.0000
O O14 0.6996(2) 0.3842(6) -0.0155(2) 0.0147 Uani 1.0000
O O15 0.7880(2) 0.7419(5) 0.1227(2) 0.0145 Uani 1.0000
O O16 0.6084(2) 0.5904(6) 0.0756(2) 0.0152 Uani 1.0000
H H1 -0.0162(5) 1.4791(11) 0.1141(5) 0.0243 Uani 1.0000
H H2 0.2380(5) 1.4701(12) -0.1404(5) 0.0245 Uani 1.0000
H H3 0.5288(6) 0.9127(12) 0.4016(5) 0.0313 Uani 1.0000
H H4 0.7654(5) 0.0699(12) 0.1438(5) 0.0253 Uani 1.0000

loop_
_atom_site_aniso_label
_atom_site_aniso_U_11
_atom_site_aniso_U_22
_atom_site_aniso_U_33
_atom_site_aniso_U_12
_atom_site_aniso_U_13
_atom_site_aniso_U_23
Rb1 0.0190(9) 0.0081(9) 0.0161(8) -0.0002(6) 0.0102(7) 0.0005(6)
Rb2 0.0144(10) 0.0133(11) 0.0127(9) 0.0015(6) 0.0058(7) 0.0001(6)
Rb3 0.0141(9) 0.0138(9) 0.0119(8) 0.0013(6) 0.0073(7) 0.0015(7)
Rb4 0.0125(8) 0.0119(9) 0.0126(8) 0.0000(6) 0.0059(7) 0.0006(7)
S1 0.014(2) 0.008(2) 0.012(2) 0.0024(15) 0.0067(18) 0.0038(16)
S2 0.017(2) 0.0019(19) 0.0117(19) 0.0035(14) 0.0072(17) 0.0030(14)
S3 0.014(3) 0.008(2) 0.013(2) 0.0007(13) 0.0090(19) -0.0001(14)
S4 0.009(2) 0.007(2) 0.0065(18) 0.0004(12) 0.0018(15) -0.0003(12)
O1 0.0140(12) 0.0136(13) 0.0301(13) 0.0006(8) 0.0075(10) 0.0033(10)
O2 0.0236(14) 0.0291(17) 0.0159(11) -0.0028(9) 0.0115(10) 0.0032(9)
O3 0.0215(12) 0.0094(11) 0.0215(11) -0.0004(8) 0.0094(10) -0.0018(8)
O4 0.0122(11) 0.0161(12) 0.0186(10) -0.0011(8) 0.0065(8) 0.0021(9)
O5 0.0279(14) 0.0106(13) 0.0117(10) 0.0041(8) 0.0076(10) 0.0020(8)
O6 0.0189(11) 0.0140(12) 0.0093(9) 0.0022(8) 0.0055(8) -0.0007(7)
O7 0.0204(12) 0.0084(12) 0.0170(11) -0.0010(8) 0.0075(9) -0.0004(8)
O8 0.0183(13) 0.0177(14) 0.0218(12) 0.0027(8) 0.0125(10) -0.0019(9)
O9 0.0165(12) 0.0105(13) 0.0184(11) 0.0014(8) -0.0007(9) 0.0006(8)
O10 0.0258(13) 0.0231(15) 0.0198(12) -0.0056(10) 0.0161(10) -0.0036(9)
O11 0.045(2) 0.0059(13) 0.048(2) 0.0033(11) 0.0249(17) 0.0056(11)
O12 0.0167(12) 0.0207(14) 0.0233(12) -0.0001(8) 0.0130(10) -0.0037(9)
O13 0.0192(12) 0.0112(12) 0.0108(9) 0.0013(7) 0.0053(9) 0.0018(7)
O14 0.0191(12) 0.0127(12) 0.0123(10) 0.0007(8) 0.0072(9) -0.0032(7)
O15 0.0179(12) 0.0083(11) 0.0180(10) -0.0009(7) 0.0090(9) -0.0012(7)
O16 0.0136(11) 0.0163(13) 0.0160(10) 0.0028(8) 0.0071(9) -0.0011(8)
H1 0.026(2) 0.013(3) 0.029(2) 0.0020(14) 0.008(2) 0.0001(15)
H2 0.030(3) 0.016(3) 0.025(2) 0.0032(15) 0.011(2) 0.0012(15)
H3 0.039(3) 0.013(3) 0.034(3) 0.0032(19) 0.011(2) 0.000(2)
H4 0.032(3) 0.018(2) 0.028(2) 0.0019(17) 0.0147(19) 0.0011(17)

loop_
_atom_type_symbol
_atom_type_scat_Cromer_Mann_a1
_atom_type_scat_Cromer_Mann_a2
_atom_type_scat_Cromer_Mann_a3
_atom_type_scat_Cromer_Mann_a4
_atom_type_scat_Cromer_Mann_b1
_atom_type_scat_Cromer_Mann_b2
_atom_type_scat_Cromer_Mann_b3
_atom_type_scat_Cromer_Mann_b4
_atom_type_scat_Cromer_Mann_c
_atom_type_scat_dispersion_real
_atom_type_scat_dispersion_imag
_atom_type_scat_source
O 0.0000 0.0000 0.0000 0.0000 0.0000 0.0000 0.0000 0.0000 5.8050 0.0000 0.0000 'International Tables Vol C 4.2.6.8 and 6.1.1.4'
H 0.0000 0.0000 0.0000 0.0000 0.0000 0.0000 0.0000 0.0000 -3.7409 0.0000 0.0000 'International Tables Vol C 4.2.6.8 and 6.1.1.4'
S 0.0000 0.0000 0.0000 0.0000 0.0000 0.0000 0.0000 0.0000 2.8470 0.0000 0.0000 'International Tables Vol C 4.2.6.8 and 6.1.1.4'
Rb 0.0000 0.0000 0.0000 0.0000 0.0000 0.0000 0.0000 0.0000 7.0800 0.0000 0.0000 'International Tables Vol C 4.2.6.8 and 6.1.1.4'

loop_
_geom_angle_atom_site_label_1
_geom_angle_atom_site_label_2
_geom_angle_atom_site_label_3
_geom_angle
_geom_angle_publ_flag
O1 S1 O2 105.9(4) yes
O1 S1 O3 103.8(4) yes
O2 S1 O3 113.0(4) yes
O1 S1 O4 108.4(4) yes
O2 S1 O4 112.7(4) yes
O3 S1 O4 112.3(4) yes
O5 S2 O6 107.6(3) yes
O5 S2 O7 103.9(4) yes
O6 S2 O7 111.5(4) yes
O5 S2 O8 106.7(4) yes
O6 S2 O8 113.1(4) yes
O7 S2 O8 113.3(4) yes
O9 S3 O10 107.2(4) yes
O9 S3 O11 102.6(4) yes
O10 S3 O11 113.5(4) yes
O9 S3 O12 106.8(4) yes
O10 S3 O12 113.0(4) yes
O11 S3 O12 112.8(4) yes
O13 S4 O14 108.1(3) yes
O13 S4 O15 104.7(3) yes
O14 S4 O15 112.2(4) yes
O13 S4 O16 105.4(4) yes
O14 S4 O16 113.4(4) yes
O15 S4 O16 112.4(3) yes
S1 O1 H1 113.5(4) no
S2 O5 H2 113.9(4) no
S3 O9 H3 108.4(4) no
S4 O13 H4 114.5(4) no

loop_
_geom_bond_atom_site_label_1
_geom_bond_atom_site_label_2
_geom_bond_distance
_geom_bond_publ_flag
S1 O1 1.560(6) yes
S1 O2 1.452(6) yes
S1 O3 1.451(6) yes
S1 O4 1.447(6) yes
S2 O5 1.566(6) yes
S2 O6 1.457(6) yes
S2 O7 1.457(6) yes
S2 O8 1.438(6) yes
S3 O9 1.580(6) yes
S3 O10 1.438(6) yes
S3 O11 1.441(6) yes
S3 O12 1.446(6) yes
S4 O13 1.565(5) yes
S4 O14 1.445(5) yes
S4 O15 1.466(5) yes
S4 O16 1.452(6) yes
O1 H1 1.010(6) no
O5 H2 0.995(6) no
O9 H3 0.992(6) no
O13 H4 1.003(6) no

_cod_database_fobs_code 2108013
